data_7212081
loop_
_publ_author_name
'Wen, Gui-Lin'
'Wang, Yao-Yu'
'Zhang, Wei-Hong'
'Ren, Chen'
'Liu, Rui-Ting'
'Shi, Qi-Zhen'

_publ_section_title
;
 Self-assembled coordination polymers of V-shaped bis(pyridyl)thiadiazole
 dependent upon the spacer length and flexibility of aliphatic
 dicarboxylate ligands
;
_journal_issue 4
_journal_name_full CrystEngComm
_journal_page_first 1238
_journal_paper_doi 10.1039/b919381m
_journal_volume 12
_journal_year 2010
_chemical_formula_moiety 'C32 H26 Cu2 N8 O11 S2'
_chemical_formula_sum 'C32 H26 Cu2 N8 O11 S2'
_chemical_formula_weight 889.81
_chemical_name_systematic
;
?
;
_space_group_IT_number 54
_symmetry_cell_setting orthorhombic
_symmetry_space_group_name_Hall '-P 2a 2ac'
_symmetry_space_group_name_H-M 'P c c a'
_atom_sites_solution_hydrogens geom
_atom_sites_solution_primary direct
_atom_sites_solution_secondary difmap
_audit_creation_method SHELXL-97
_cell_angle_alpha 90.00
_cell_angle_beta 90.00
_cell_angle_gamma 90.00
_cell_formula_units_Z 4
_cell_length_a 15.945(4)
_cell_length_b 14.811(4)
_cell_length_c 15.159(4)
_cell_measurement_temperature 296(2)
_cell_volume 3580.0(16)
_computing_cell_refinement 'Bruker SMART'
_computing_data_collection 'Bruker SMART'
_computing_data_reduction 'Bruker SAINT'
_computing_molecular_graphics 'Bruker SHELXTL'
_computing_publication_material 'Bruker SHELXTL'
_computing_structure_refinement 'SHELXL-97 (Sheldrick, 1997)'
_computing_structure_solution 'SHELXS-97 (Sheldrick, 1990)'
_diffrn_ambient_temperature 296(2)
_diffrn_measured_fraction_theta_full 0.998
_diffrn_measured_fraction_theta_max 0.998
_diffrn_measurement_device_type 'CCD area detector'
_diffrn_measurement_method 'phi and omega scans'
_diffrn_radiation_monochromator graphite
_diffrn_radiation_source 'fine-focus sealed tube'
_diffrn_radiation_type MoK\a
_diffrn_radiation_wavelength 0.71073
_diffrn_reflns_av_R_equivalents 0.0965
_diffrn_reflns_av_sigmaI/netI 0.0848
_diffrn_reflns_limit_h_max 17
_diffrn_reflns_limit_h_min -19
_diffrn_reflns_limit_k_max 17
_diffrn_reflns_limit_k_min -13
_diffrn_reflns_limit_l_max 18
_diffrn_reflns_limit_l_min -17
_diffrn_reflns_number 17173
_diffrn_reflns_theta_full 25.19
_diffrn_reflns_theta_max 25.19
_diffrn_reflns_theta_min 1.37
_exptl_absorpt_coefficient_mu 1.377
_exptl_absorpt_correction_T_max 0.8359
_exptl_absorpt_correction_T_min 0.7143
_exptl_absorpt_correction_type multi-scan
_exptl_absorpt_process_details sadabs
_exptl_crystal_colour blue
_exptl_crystal_density_diffrn 1.651
_exptl_crystal_density_method 'not measured'
_exptl_crystal_description block
_exptl_crystal_F_000 1808
_exptl_crystal_size_max 0.26
_exptl_crystal_size_mid 0.21
_exptl_crystal_size_min 0.14
_refine_diff_density_max 0.512
_refine_diff_density_min -0.378
_refine_diff_density_rms 0.091
_refine_ls_extinction_method none
_refine_ls_goodness_of_fit_ref 1.055
_refine_ls_hydrogen_treatment constr
_refine_ls_matrix_type full
_refine_ls_number_parameters 253
_refine_ls_number_reflns 3222
_refine_ls_number_restraints 0
_refine_ls_restrained_S_all 1.055
_refine_ls_R_factor_all 0.1043
_refine_ls_R_factor_gt 0.0446
_refine_ls_shift/su_max 0.000
_refine_ls_shift/su_mean 0.000
_refine_ls_structure_factor_coef Fsqd
_refine_ls_weighting_details 'calc w=1/[\s^2^(Fo^2^)+(0.0310P)^2^+0.0528P] where P=(Fo^2^+2Fc^2^)/3'
_refine_ls_weighting_scheme calc
_refine_ls_wR_factor_gt 0.0926
_refine_ls_wR_factor_ref 0.1005
_reflns_number_gt 1476
_reflns_number_total 3222
_reflns_threshold_expression >2sigma(I)
_cod_data_source_file b919381m.txt
_cod_data_source_block xb2186
_cod_depositor_comments
;
The following automatic conversions were performed:

'_symmetry_cell_setting' value 'Orthorhombic' changed to
'orthorhombic' according to
/home/saulius/struct/CIF-dictionaries/cif_core.dic dictionary named
'cif_core.dic' version 2.4.2 from 2011-04-26.

Automatic conversion script
Id: cif_fix_values 1891 2012-01-12 08:04:46Z andrius 
;
_cod_original_cell_volume 3580.0(15)
_cod_original_sg_symbol_H-M Pcca
_cod_database_code 7212081

loop_
_symmetry_equiv_pos_as_xyz
'x, y, z'
'-x+1/2, -y, z'
'-x, y, -z+1/2'
'x+1/2, -y, -z+1/2'
'-x, -y, -z'
'x-1/2, y, -z'
'x, -y, z-1/2'
'-x-1/2, y, z-1/2'

loop_
_atom_site_label
_atom_site_type_symbol
_atom_site_fract_x
_atom_site_fract_y
_atom_site_fract_z
_atom_site_U_iso_or_equiv
_atom_site_adp_type
_atom_site_occupancy
_atom_site_symmetry_multiplicity
_atom_site_calc_flag
_atom_site_refinement_flags
Cu1 Cu 0.43780(3) 1.17295(4) 0.37258(4) 0.03209(19) Uani 1 1 d .
S1 S 0.47151(8) 0.67317(9) 0.37732(10) 0.0436(4) Uani 1 1 d .
N1 N 0.4360(2) 1.0374(2) 0.3596(2) 0.0306(10) Uani 1 1 d .
N2 N 0.3498(3) 0.7188(3) 0.2781(3) 0.0452(13) Uani 1 1 d .
N3 N 0.3506(3) 0.6267(3) 0.2782(3) 0.0455(13) Uani 1 1 d .
N4 N 0.4344(2) 0.3084(2) 0.3605(2) 0.0310(10) Uani 1 1 d .
O1 O 0.55484(17) 1.1738(2) 0.4107(2) 0.0347(8) Uani 1 1 d .
O2 O 0.60742(19) 1.1734(2) 0.2756(2) 0.0493(10) Uani 1 1 d .
O3 O 0.81856(18) 1.1671(2) 0.5911(2) 0.0385(9) Uani 1 1 d .
O4 O 0.8633(2) 1.2242(3) 0.4643(2) 0.0601(12) Uani 1 1 d .
C1 C 0.4961(3) 0.9809(3) 0.3842(3) 0.0380(13) Uani 1 1 d .
H1 H 0.5445 1.0052 0.4087 0.046 Uiso 1 1 calc R
C2 C 0.4913(3) 0.8891(3) 0.3758(3) 0.0364(12) Uani 1 1 d .
H2 H 0.5347 0.8525 0.3960 0.044 Uiso 1 1 calc R
C3 C 0.4208(3) 0.8513(3) 0.3366(3) 0.0333(13) Uani 1 1 d .
C4 C 0.3583(3) 0.9094(3) 0.3093(3) 0.0391(14) Uani 1 1 d .
H4 H 0.3099 0.8873 0.2829 0.047 Uiso 1 1 calc R
C5 C 0.3689(3) 0.9998(3) 0.3216(3) 0.0434(15) Uani 1 1 d .
H5 H 0.3265 1.0381 0.3022 0.052 Uiso 1 1 calc R
C6 C 0.4097(3) 0.7522(3) 0.3264(3) 0.0356(14) Uani 1 1 d .
C7 C 0.4095(3) 0.5929(3) 0.3284(3) 0.0381(14) Uani 1 1 d .
C8 C 0.4202(3) 0.4948(3) 0.3411(3) 0.0400(15) Uani 1 1 d .
C9 C 0.4896(3) 0.4568(3) 0.3794(3) 0.0448(14) Uani 1 1 d .
H9 H 0.5329 0.4931 0.4000 0.054 Uiso 1 1 calc R
C10 C 0.4945(3) 0.3650(3) 0.3872(3) 0.0391(14) Uani 1 1 d .
H10 H 0.5425 0.3405 0.4125 0.047 Uiso 1 1 calc R
C11 C 0.3667(3) 0.3455(3) 0.3236(3) 0.0431(15) Uani 1 1 d .
H11 H 0.3237 0.3078 0.3047 0.052 Uiso 1 1 calc R
C12 C 0.3580(3) 0.4360(3) 0.3125(4) 0.0485(16) Uani 1 1 d .
H12 H 0.3101 0.4587 0.2855 0.058 Uiso 1 1 calc R
C13 C 0.6141(3) 1.1779(3) 0.3565(3) 0.0309(12) Uani 1 1 d .
C14 C 0.7005(3) 1.1907(3) 0.3923(3) 0.0390(15) Uani 1 1 d .
H14 H 0.7427 1.2067 0.3530 0.047 Uiso 1 1 calc R
C15 C 0.7206(3) 1.1810(3) 0.4754(3) 0.0380(13) Uani 1 1 d .
H15 H 0.6780 1.1661 0.5148 0.046 Uiso 1 1 calc R
C16 C 0.8082(3) 1.1922(3) 0.5121(4) 0.0399(14) Uani 1 1 d .
O5 O 0.6704(4) 0.5733(6) 0.9873(5) 0.089(3) Uani 0.50 1 d P
H5WA H 0.6808 0.5189 0.9769 0.106 Uiso 0.50 1 d PR
H5WB H 0.7102 0.6036 0.9677 0.106 Uiso 0.50 1 d PR
O6 O 0.6699(3) 0.4044(3) 0.9183(3) 0.131(2) Uani 1 1 d .
H6A H 0.6648 0.3970 0.8663 0.196 Uiso 1 1 d R
H6B H 0.6607 0.3533 0.9323 0.196 Uiso 1 1 d R

loop_
_atom_site_aniso_label
_atom_site_aniso_U_11
_atom_site_aniso_U_22
_atom_site_aniso_U_33
_atom_site_aniso_U_23
_atom_site_aniso_U_13
_atom_site_aniso_U_12
Cu1 0.0247(3) 0.0275(3) 0.0441(4) 0.0003(4) -0.0001(3) 0.0001(3)
S1 0.0491(8) 0.0254(7) 0.0562(9) 0.0019(9) -0.0104(8) -0.0006(7)
N1 0.026(2) 0.026(2) 0.039(3) 0.002(2) 0.001(2) 0.000(2)
N2 0.045(3) 0.030(3) 0.061(4) 0.002(3) -0.005(3) 0.004(3)
N3 0.045(3) 0.028(3) 0.063(4) 0.000(3) -0.009(3) 0.002(3)
N4 0.028(2) 0.031(3) 0.034(3) 0.000(2) -0.001(2) -0.001(2)
O1 0.0222(17) 0.038(2) 0.044(2) 0.0016(18) -0.0004(15) 0.0000(18)
O2 0.050(2) 0.064(3) 0.034(2) 0.002(2) -0.0058(18) -0.006(2)
O3 0.0313(19) 0.042(2) 0.042(2) 0.009(2) -0.0092(16) -0.0066(18)
O4 0.032(2) 0.102(3) 0.047(3) 0.000(2) 0.0070(19) -0.011(2)
C1 0.035(3) 0.032(3) 0.047(4) -0.003(3) -0.009(3) 0.001(3)
C2 0.036(3) 0.027(3) 0.047(3) 0.004(3) -0.001(3) 0.003(3)
C3 0.040(3) 0.029(4) 0.031(3) -0.001(2) 0.008(2) -0.002(3)
C4 0.030(3) 0.036(4) 0.051(4) 0.003(3) -0.002(3) 0.000(3)
C5 0.038(3) 0.029(4) 0.063(4) 0.005(3) -0.007(3) -0.002(3)
C6 0.035(3) 0.030(4) 0.041(4) 0.002(3) 0.008(3) 0.003(3)
C7 0.039(3) 0.030(4) 0.046(4) -0.001(3) -0.003(3) 0.001(3)
C8 0.037(3) 0.031(4) 0.053(4) -0.009(3) 0.008(3) -0.007(3)
C9 0.046(4) 0.035(4) 0.054(4) -0.008(3) -0.007(3) -0.012(3)
C10 0.038(3) 0.033(3) 0.046(4) 0.004(3) -0.008(3) 0.008(3)
C11 0.031(3) 0.032(4) 0.067(4) -0.005(3) -0.005(3) -0.007(3)
C12 0.036(3) 0.026(3) 0.084(5) 0.001(3) -0.014(3) 0.003(3)
C13 0.031(3) 0.020(3) 0.042(4) 0.004(3) -0.005(2) 0.000(3)
C14 0.027(3) 0.049(4) 0.041(4) 0.006(3) 0.006(3) 0.002(2)
C15 0.025(3) 0.049(4) 0.040(4) 0.005(3) 0.006(2) -0.002(3)
C16 0.031(3) 0.045(4) 0.044(4) -0.008(3) -0.006(3) 0.006(3)
O5 0.059(6) 0.094(7) 0.113(8) 0.004(6) 0.029(5) -0.009(5)
O6 0.133(5) 0.128(5) 0.131(5) 0.010(4) -0.039(4) 0.017(4)

loop_
_atom_type_symbol
_atom_type_description
_atom_type_scat_dispersion_real
_atom_type_scat_dispersion_imag
_atom_type_scat_source
C C 0.0033 0.0016 'International Tables Vol C Tables 4.2.6.8 and 6.1.1.4'
H H 0.0000 0.0000 'International Tables Vol C Tables 4.2.6.8 and 6.1.1.4'
N N 0.0061 0.0033 'International Tables Vol C Tables 4.2.6.8 and 6.1.1.4'
O O 0.0106 0.0060 'International Tables Vol C Tables 4.2.6.8 and 6.1.1.4'
Cu Cu 0.3201 1.2651 'International Tables Vol C Tables 4.2.6.8 and 6.1.1.4'
S S 0.1246 0.1234 'International Tables Vol C Tables 4.2.6.8 and 6.1.1.4'

loop_
_geom_angle_atom_site_label_1
_geom_angle_atom_site_label_2
_geom_angle_atom_site_label_3
_geom_angle
_geom_angle_site_symmetry_1
_geom_angle_site_symmetry_3
O1 Cu1 O3 146.58(13) . 6_556
O1 Cu1 N4 92.66(14) . 1_565
O3 Cu1 N4 92.44(14) 6_556 1_565
O1 Cu1 N1 92.80(15) . .
O3 Cu1 N1 88.28(14) 6_556 .
N4 Cu1 N1 168.96(15) 1_565 .
O1 Cu1 O2 125.01(12) . 3_655
O3 Cu1 O2 88.36(12) 6_556 3_655
N4 Cu1 O2 84.43(14) 1_565 3_655
N1 Cu1 O2 84.58(14) . 3_655
C6 S1 C7 87.0(2) . .
C1 N1 C5 115.9(4) . .
C1 N1 Cu1 126.2(3) . .
C5 N1 Cu1 117.9(3) . .
C6 N2 N3 111.9(4) . .
C7 N3 N2 112.9(4) . .
C11 N4 C10 116.7(4) . .
C11 N4 Cu1 118.0(3) . 1_545
C10 N4 Cu1 125.3(3) . 1_545
C13 O1 Cu1 121.7(3) . .
C13 O2 Cu1 166.9(3) . 3_655
C16 O3 Cu1 112.0(3) . 6_656
N1 C1 C2 124.2(5) . .
N1 C1 H1 117.9 . .
C2 C1 H1 117.9 . .
C1 C2 C3 119.0(5) . .
C1 C2 H2 120.5 . .
C3 C2 H2 120.5 . .
C4 C3 C2 117.4(5) . .
C4 C3 C6 119.9(5) . .
C2 C3 C6 122.6(4) . .
C5 C4 C3 118.8(5) . .
C5 C4 H4 120.6 . .
C3 C4 H4 120.6 . .
N1 C5 C4 124.6(5) . .
N1 C5 H5 117.7 . .
C4 C5 H5 117.7 . .
N2 C6 C3 121.4(5) . .
N2 C6 S1 114.5(4) . .
C3 C6 S1 124.0(4) . .
N3 C7 C8 122.4(5) . .
N3 C7 S1 113.7(4) . .
C8 C7 S1 124.0(4) . .
C9 C8 C12 116.8(5) . .
C9 C8 C7 123.6(5) . .
C12 C8 C7 119.6(5) . .
C10 C9 C8 119.4(5) . .
C10 C9 H9 120.3 . .
C8 C9 H9 120.3 . .
N4 C10 C9 123.8(5) . .
N4 C10 H10 118.1 . .
C9 C10 H10 118.1 . .
N4 C11 C12 122.7(5) . .
N4 C11 H11 118.6 . .
C12 C11 H11 118.6 . .
C11 C12 C8 120.5(5) . .
C11 C12 H12 119.8 . .
C8 C12 H12 119.8 . .
O2 C13 O1 125.7(4) . .
O2 C13 C14 116.7(4) . .
O1 C13 C14 117.5(4) . .
C15 C14 C13 124.2(5) . .
C15 C14 H14 117.9 . .
C13 C14 H14 117.9 . .
C14 C15 C16 124.6(5) . .
C14 C15 H15 117.7 . .
C16 C15 H15 117.7 . .
O4 C16 O3 125.2(5) . .
O4 C16 C15 119.0(5) . .
O3 C16 C15 115.8(5) . .
H5WA O5 H5WB 107.5 . .
H6A O6 H6B 96.6 . .

loop_
_geom_bond_atom_site_label_1
_geom_bond_atom_site_label_2
_geom_bond_distance
_geom_bond_site_symmetry_2
Cu1 O1 1.954(3) .
Cu1 O3 1.981(3) 6_556
Cu1 N4 2.016(4) 1_565
Cu1 N1 2.018(4) .
Cu1 O2 2.360(3) 3_655
S1 C6 1.714(5) .
S1 C7 1.715(5) .
N1 C1 1.325(5) .
N1 C5 1.336(5) .
N2 C6 1.302(6) .
N2 N3 1.364(5) .
N3 C7 1.307(6) .
N4 C11 1.333(5) .
N4 C10 1.336(5) .
N4 Cu1 2.016(4) 1_545
O1 C13 1.255(5) .
O2 C13 1.232(5) .
O2 Cu1 2.360(3) 3_655
O3 C16 1.265(5) .
O3 Cu1 1.981(3) 6_656
O4 C16 1.233(5) .
C1 C2 1.367(6) .
C1 H1 0.9300 .
C2 C3 1.389(6) .
C2 H2 0.9300 .
C3 C4 1.380(6) .
C3 C6 1.486(6) .
C4 C5 1.363(6) .
C4 H4 0.9300 .
C5 H5 0.9300 .
C7 C8 1.476(6) .
C8 C9 1.371(6) .
C8 C12 1.389(6) .
C9 C10 1.367(6) .
C9 H9 0.9300 .
C10 H10 0.9300 .
C11 C12 1.358(6) .
C11 H11 0.9300 .
C12 H12 0.9300 .
C13 C14 1.492(6) .
C14 C15 1.308(6) .
C14 H14 0.9300 .
C15 C16 1.513(6) .
C15 H15 0.9300 .
O5 H5WA 0.8373 .
O5 H5WB 0.8334 .
O6 H6A 0.8000 .
O6 H6B 0.8000 .

loop_
_geom_hbond_atom_site_label_D
_geom_hbond_atom_site_label_H
_geom_hbond_atom_site_label_A
_geom_hbond_distance_DH
_geom_hbond_distance_HA
_geom_hbond_distance_DA
_geom_hbond_angle_DHA
_geom_hbond_site_symmetry_A
O5 H5WA O6 0.84 1.92 2.711(9) 156.5 .
O5 H5WB O6 0.83 2.06 2.773(8) 143.9 2_665
O6 H6A N3 0.80 2.23 3.031(6) 178.8 5_666
O6 H6B O4 0.80 2.01 2.810(6) 178.4 8_746

loop_
_geom_torsion_atom_site_label_1
_geom_torsion_atom_site_label_2
_geom_torsion_atom_site_label_3
_geom_torsion_atom_site_label_4
_geom_torsion
_geom_torsion_site_symmetry_1
O1 Cu1 N1 C1 7.9(4) .
O3 Cu1 N1 C1 -138.7(4) 6_556
N4 Cu1 N1 C1 127.4(7) 1_565
O2 Cu1 N1 C1 132.8(4) 3_655
O1 Cu1 N1 C5 -171.0(4) .
O3 Cu1 N1 C5 42.4(4) 6_556
N4 Cu1 N1 C5 -51.5(9) 1_565
O2 Cu1 N1 C5 -46.1(4) 3_655
C6 N2 N3 C7 1.7(7) .
O3 Cu1 O1 C13 179.1(3) 6_556
N4 Cu1 O1 C13 -82.4(4) 1_565
N1 Cu1 O1 C13 87.9(4) .
O2 Cu1 O1 C13 2.6(4) 3_655
C5 N1 C1 C2 -2.5(8) .
Cu1 N1 C1 C2 178.6(4) .
N1 C1 C2 C3 2.2(8) .
C1 C2 C3 C4 -0.9(7) .
C1 C2 C3 C6 -178.7(5) .
C2 C3 C4 C5 0.2(8) .
C6 C3 C4 C5 178.1(4) .
C1 N1 C5 C4 1.8(8) .
Cu1 N1 C5 C4 -179.2(4) .
C3 C4 C5 N1 -0.7(8) .
N3 N2 C6 C3 -179.6(4) .
N3 N2 C6 S1 -0.7(6) .
C4 C3 C6 N2 12.8(7) .
C2 C3 C6 N2 -169.5(5) .
C4 C3 C6 S1 -166.0(4) .
C2 C3 C6 S1 11.7(7) .
C7 S1 C6 N2 -0.3(4) .
C7 S1 C6 C3 178.6(4) .
N2 N3 C7 C8 177.7(4) .
N2 N3 C7 S1 -2.0(6) .
C6 S1 C7 N3 1.3(4) .
C6 S1 C7 C8 -178.4(5) .
N3 C7 C8 C9 167.5(5) .
S1 C7 C8 C9 -12.8(7) .
N3 C7 C8 C12 -11.7(8) .
S1 C7 C8 C12 167.9(4) .
C12 C8 C9 C10 0.3(8) .
C7 C8 C9 C10 -179.0(5) .
C11 N4 C10 C9 0.7(8) .
Cu1 N4 C10 C9 -178.8(4) 1_545
C8 C9 C10 N4 -1.1(9) .
C10 N4 C11 C12 0.4(8) .
Cu1 N4 C11 C12 179.9(4) 1_545
N4 C11 C12 C8 -1.1(9) .
C9 C8 C12 C11 0.7(8) .
C7 C8 C12 C11 -180.0(5) .
Cu1 O2 C13 O1 18(2) 3_655
Cu1 O2 C13 C14 -160.6(13) 3_655
Cu1 O1 C13 O2 -7.1(7) .
Cu1 O1 C13 C14 171.9(3) .
O2 C13 C14 C15 -167.4(5) .
O1 C13 C14 C15 13.5(8) .
C13 C14 C15 C16 178.9(5) .
Cu1 O3 C16 O4 -5.9(7) 6_656
Cu1 O3 C16 C15 173.9(3) 6_656
C14 C15 C16 O4 10.1(8) .
C14 C15 C16 O3 -169.7(5) .
